data_4115748
loop_
_publ_author_name
'Naokazu Kano'
'Fuminori Komatsu'
'Takayuki Kawashima'

_publ_contact_author_address
;
Department of Chemistry, Graduate School of Science, 
The University of Tokyo
7-3-1 Hongo, Bunkyo-ku, Tokyo 113-0033, Japan
;
_publ_contact_author_email takayuki@chem.s.u-tokyo.ac.jp
_publ_contact_author_fax +81-5800-6899
_publ_contact_author_name 'Takayuki Kawashima'
_publ_contact_author_phone +81-5841-4338
_publ_section_title
;
 Reversible Photocontrol of the Coordination Number of Silicon in a
 Tetrafluorosilicate Bearing a 2-(Phenylazo)phenyl Group
;
_journal_name_full 'Journal of the American Chemical Society'
_journal_page_first 10778
_journal_page_last 10779
_journal_paper_doi 10.1021/ja0165739
_journal_volume 123
_journal_year 2001
_chemical_formula_moiety 'C24 H33 F4 K N2 O6 Si '
_chemical_formula_sum 'C24 H33 F4 K N2 O6 Si'
_chemical_formula_weight 588.71
_space_group_IT_number 19
_symmetry_cell_setting orthorhombic
_symmetry_Int_Tables_number 19
_symmetry_space_group_name_Hall 'P 2ac 2ab'
_symmetry_space_group_name_H-M 'P 21 21 21'
_audit_creation_date 2001-06-02
_audit_creation_method 'by CrystalStructure v2.00'
_cell_angle_alpha 90
_cell_angle_beta 90
_cell_angle_gamma 90
_cell_formula_units_Z 4
_cell_length_a 9.3340(2)
_cell_length_b 16.3190(8)
_cell_length_c 18.1480(8)
_cell_measurement_temperature 150.1
_cell_volume 2764.33(19)
_computing_cell_refinement Unknown
_computing_data_collection Unknown
_computing_data_reduction CrystalStructure
_computing_publication_material 'CrystalStructure Ver. 2.00'
_computing_structure_refinement CRYSTALS
_computing_structure_solution SIR92
_diffrn_measured_fraction_theta_full 0.9778
_diffrn_measured_fraction_theta_max 0.9778
_diffrn_radiation_type 'Mo K\a'
_diffrn_radiation_wavelength 0.7107
_diffrn_reflns_limit_h_max 11
_diffrn_reflns_limit_h_min 0
_diffrn_reflns_limit_k_max 19
_diffrn_reflns_limit_k_min 0
_diffrn_reflns_limit_l_max 22
_diffrn_reflns_limit_l_min 0
_diffrn_reflns_number 2895
_diffrn_reflns_theta_full 25.59
_diffrn_reflns_theta_max 25.59
_exptl_absorpt_coefficient_mu 0.303
_exptl_absorpt_correction_T_max 0.941
_exptl_absorpt_correction_T_min 0.941
_exptl_absorpt_correction_type
;
\y scans (North,Phillips & Matthews, 1968)
;
_exptl_absorpt_process_details '(North, Phillips & Mathews, 1968)'
_exptl_crystal_colour yellow
_exptl_crystal_density_diffrn 1.414
_exptl_crystal_description prism
_exptl_crystal_size_max 0.30
_exptl_crystal_size_mid 0.20
_exptl_crystal_size_min 0.20
_refine_diff_density_max 0.25
_refine_diff_density_min -0.46
_refine_ls_extinction_method none
_refine_ls_goodness_of_fit_ref 0.990
_refine_ls_hydrogen_treatment noref
_refine_ls_number_parameters 343
_refine_ls_number_reflns 2895
_refine_ls_R_factor_gt 0.0450
_refine_ls_shift/su_max 0.0000
_refine_ls_structure_factor_coef Fsqd
_refine_ls_weighting_details 'w = 1/[0.005Fo^2^ + 1.000\s^2^(Fo)]/(4Fo^2^)'
_refine_ls_weighting_scheme calc
_refine_ls_wR_factor_ref 0.1450
_reflns_number_gt 2795
_reflns_number_total 2894
_reflns_threshold_expression F^2^>2.0\s(F^2^)
_cod_data_source_file ja0165739_s1.cif
_cod_data_source_block '_(E)-4'
_cod_original_cell_volume 2764.3(2)
_cod_original_sg_symbol_H-M 'P 21 21 21 '
_cod_original_formula_sum 'C24 H33 F4 K N2 O6 Si '
_cod_database_code 4115748

loop_
_symmetry_equiv_pos_as_xyz
x,y,z
x+1/2,-y+1/2,-z
-x,y+1/2,-z+1/2
-x+1/2,-y,z+1/2

loop_
_atom_site_label
_atom_site_type_symbol
_atom_site_fract_x
_atom_site_fract_y
_atom_site_fract_z
_atom_site_U_iso_or_equiv
_atom_site_adp_type
_atom_site_occupancy
_atom_site_symmetry_multiplicity
_atom_site_calc_flag
K1 K 0.29992(8) -0.07753(5) 0.44537(4) 0.0277(2) Uani 1.00 1 d
Si1 Si 0.49693(11) 0.06377(6) 0.34983(5) 0.0264(2) Uani 1.00 1 d
F1 F 0.4569(2) 0.12277(13) 0.27737(13) 0.0321(6) Uani 1.00 1 d
F2 F 0.5576(3) -0.0064(1) 0.41054(12) 0.0331(6) Uani 1.00 1 d
F3 F 0.3705(3) 0.0980(2) 0.40517(13) 0.0383(6) Uani 1.00 1 d
F4 F 0.3993(3) -0.0107(1) 0.31283(13) 0.0326(6) Uani 1.00 1 d
O1 O 0.1098(3) -0.1593(2) 0.3407(1) 0.0289(6) Uani 1.00 1 d
O2 O 0.0003(3) -0.0370(2) 0.4355(2) 0.0332(7) Uani 1.00 1 d
O3 O 0.1344(3) -0.0189(2) 0.5711(2) 0.0371(8) Uani 1.00 1 d
O4 O 0.4021(3) -0.0857(2) 0.5976(2) 0.0336(7) Uani 1.00 1 d
O5 O 0.4920(3) -0.2103(2) 0.4959(1) 0.0316(7) Uani 1.00 1 d
O6 O 0.3889(3) -0.2111(2) 0.3526(1) 0.0284(6) Uani 1.00 1 d
N1 N 0.7962(3) 0.0624(2) 0.2875(2) 0.0286(8) Uani 1.00 1 d
N2 N 0.6819(3) 0.0210(2) 0.2793(2) 0.0248(7) Uani 1.00 1 d
C1 C 0.6490(4) 0.1360(2) 0.3768(2) 0.0282(9) Uani 1.00 1 d
C2 C 0.7816(4) 0.1249(2) 0.3423(2) 0.0272(9) Uani 1.00 1 d
C3 C 0.9052(5) 0.1701(3) 0.3570(2) 0.0308(9) Uani 1.00 1 d
C4 C 0.8936(5) 0.2326(3) 0.4097(2) 0.0367(11) Uani 1.00 1 d
C5 C 0.7649(5) 0.2483(3) 0.4431(2) 0.0364(10) Uani 1.00 1 d
C6 C 0.6432(5) 0.2010(3) 0.4277(2) 0.0331(10) Uani 1.00 1 d
C7 C 0.6955(4) -0.0435(2) 0.2260(2) 0.0254(8) Uani 1.00 1 d
C8 C 0.6231(4) -0.1165(2) 0.2400(2) 0.0270(9) Uani 1.00 1 d
C9 C 0.6474(4) -0.1831(2) 0.1926(2) 0.0317(9) Uani 1.00 1 d
C10 C 0.7390(4) -0.1765(3) 0.1336(2) 0.0332(10) Uani 1.00 1 d
C11 C 0.8072(5) -0.1023(3) 0.1187(2) 0.0347(10) Uani 1.00 1 d
C12 C 0.7878(4) -0.0360(2) 0.1654(2) 0.0303(9) Uani 1.00 1 d
C13 C 0.3025(4) -0.2369(3) 0.2911(2) 0.0301(9) Uani 1.00 1 d
C14 C 0.1950(4) -0.1716(2) 0.2762(2) 0.0305(9) Uani 1.00 1 d
C15 C -0.0194(5) -0.1143(3) 0.3255(2) 0.0341(10) Uani 1.00 1 d
C16 C -0.0889(5) -0.0938(2) 0.3968(2) 0.0330(10) Uani 1.00 1 d
C17 C -0.0699(4) -0.0016(3) 0.4966(2) 0.0371(10) Uani 1.00 1 d
C18 C 0.0394(5) 0.0421(3) 0.5418(3) 0.0370(10) Uani 1.00 1 d
C19 C 0.2218(5) 0.0107(3) 0.6282(3) 0.0409(11) Uani 1.00 1 d
C20 C 0.3107(5) -0.0594(3) 0.6568(2) 0.0352(10) Uani 1.00 1 d
C21 C 0.4828(5) -0.1561(2) 0.6174(2) 0.0337(10) Uani 1.00 1 d
C22 C 0.5784(5) -0.1782(3) 0.5537(2) 0.0331(10) Uani 1.00 1 d
C23 C 0.5777(5) -0.2374(3) 0.4358(2) 0.0369(11) Uani 1.00 1 d
C24 C 0.4808(5) -0.2742(3) 0.3782(2) 0.0373(10) Uani 1.00 1 d
H1 H 0.5554 0.2126 0.4521 0.0395 Uiso 1.00 1 c
H2 H 0.7579 0.2918 0.4777 0.0437 Uiso 1.00 1 c
H3 H 0.9754 0.2647 0.4215 0.0443 Uiso 1.00 1 c
H4 H 0.9933 0.1586 0.3328 0.0368 Uiso 1.00 1 c
H5 H 0.8362 0.0142 0.1561 0.0360 Uiso 1.00 1 c
H6 H 0.8679 -0.0974 0.0769 0.0417 Uiso 1.00 1 c
H7 H 0.7550 -0.2224 0.1026 0.0399 Uiso 1.00 1 c
H8 H 0.6002 -0.2336 0.2021 0.0379 Uiso 1.00 1 c
H9 H 0.5584 -0.1209 0.2802 0.0324 Uiso 1.00 1 c
H10 H 0.1354 -0.1876 0.2362 0.0367 Uiso 1.00 1 c
H11 H 0.2434 -0.1222 0.2639 0.0368 Uiso 1.00 1 c
H12 H -0.0820 -0.1465 0.2960 0.0411 Uiso 1.00 1 c
H13 H 0.0033 -0.0651 0.3001 0.0409 Uiso 1.00 1 c
H14 H -0.1803 -0.0700 0.3882 0.0394 Uiso 1.00 1 c
H15 H -0.0998 -0.1424 0.4251 0.0394 Uiso 1.00 1 c
H16 H -0.1153 -0.0431 0.5250 0.0443 Uiso 1.00 1 c
H17 H -0.1399 0.0363 0.4797 0.0443 Uiso 1.00 1 c
H18 H -0.0058 0.0702 0.5815 0.0441 Uiso 1.00 1 c
H19 H 0.0905 0.0804 0.5124 0.0442 Uiso 1.00 1 c
H20 H 0.1628 0.0310 0.6668 0.0489 Uiso 1.00 1 c
H21 H 0.2823 0.0533 0.6110 0.0488 Uiso 1.00 1 c
H22 H 0.2501 -0.1031 0.6720 0.0424 Uiso 1.00 1 c
H23 H 0.3678 -0.0421 0.6973 0.0424 Uiso 1.00 1 c
H24 H 0.4205 -0.2007 0.6279 0.0406 Uiso 1.00 1 c
H25 H 0.5392 -0.1443 0.6596 0.0407 Uiso 1.00 1 c
H26 H 0.6269 -0.1305 0.5369 0.0395 Uiso 1.00 1 c
H27 H 0.6466 -0.2181 0.5686 0.0395 Uiso 1.00 1 c
H28 H 0.6279 -0.1921 0.4154 0.0445 Uiso 1.00 1 c
H29 H 0.6447 -0.2772 0.4524 0.0443 Uiso 1.00 1 c
H30 H 0.5364 -0.2947 0.3384 0.0450 Uiso 1.00 1 c
H31 H 0.4263 -0.3175 0.3991 0.0449 Uiso 1.00 1 c
H32 H 0.3614 -0.2455 0.2491 0.0365 Uiso 1.00 1 c
H33 H 0.2545 -0.2865 0.3032 0.0363 Uiso 1.00 1 c

loop_
_atom_site_aniso_label
_atom_site_aniso_U_11
_atom_site_aniso_U_22
_atom_site_aniso_U_33
_atom_site_aniso_U_12
_atom_site_aniso_U_13
_atom_site_aniso_U_23
K1 0.0277(4) 0.0304(4) 0.0251(4) -0.0013(3) 0.0009(3) -0.0007(3)
Si1 0.0288(5) 0.0248(5) 0.0256(5) -0.0014(4) 0.0008(4) 0.0020(4)
F1 0.0345(11) 0.0290(11) 0.0329(11) 0.0008(10) -0.0033(10) 0.0037(9)
F2 0.0345(11) 0.0335(12) 0.0314(11) -0.0032(10) -0.0006(9) 0.0111(9)
F3 0.0338(12) 0.045(1) 0.0364(13) 0.0015(11) 0.0114(10) -0.0065(10)
F4 0.0324(11) 0.0301(11) 0.0354(12) -0.0034(10) 0.0001(9) -0.0004(9)
O1 0.0264(12) 0.035(1) 0.0254(12) 0.0085(11) -0.0025(10) 0.0027(11)
O2 0.0296(13) 0.038(1) 0.032(1) -0.0022(12) 0.0004(11) -0.0063(12)
O3 0.035(1) 0.041(2) 0.036(2) 0.0084(13) -0.0053(12) -0.0080(12)
O4 0.036(1) 0.037(2) 0.0281(13) 0.0061(12) 0.0008(12) 0.0018(12)
O5 0.0291(12) 0.041(2) 0.0244(12) 0.0030(12) -0.0008(10) 0.0002(11)
O6 0.0280(12) 0.0293(13) 0.0280(13) 0.0002(11) -0.0010(10) -0.0042(11)
N1 0.029(2) 0.027(2) 0.029(2) -0.002(1) 0.0016(12) 0.0026(13)
N2 0.028(1) 0.023(1) 0.023(1) -0.0018(12) 0.0007(12) 0.0014(12)
C1 0.036(2) 0.024(2) 0.025(2) -0.000(2) -0.004(1) 0.004(2)
C2 0.035(2) 0.022(2) 0.025(2) -0.004(2) -0.001(2) 0.003(1)
C3 0.033(2) 0.033(2) 0.027(2) -0.006(2) -0.002(2) 0.002(2)
C4 0.047(2) 0.032(2) 0.031(2) -0.011(2) -0.006(2) -0.000(2)
C5 0.054(2) 0.029(2) 0.026(2) -0.002(2) -0.005(2) -0.002(2)
C6 0.045(2) 0.029(2) 0.026(2) -0.001(2) -0.002(2) -0.000(2)
C7 0.025(2) 0.027(2) 0.025(2) 0.003(1) -0.002(1) -0.001(1)
C8 0.029(2) 0.027(2) 0.026(2) 0.002(2) -0.004(1) -0.004(1)
C9 0.036(2) 0.024(2) 0.035(2) -0.003(2) -0.003(2) -0.006(2)
C10 0.034(2) 0.031(2) 0.036(2) 0.005(2) -0.001(2) -0.008(2)
C11 0.033(2) 0.044(2) 0.027(2) -0.001(2) 0.004(2) -0.004(2)
C12 0.033(2) 0.028(2) 0.030(2) -0.000(2) 0.001(2) 0.002(2)
C13 0.031(2) 0.037(2) 0.022(2) -0.006(2) -0.001(1) -0.007(1)
C14 0.042(2) 0.032(2) 0.018(2) -0.001(2) 0.003(2) 0.000(1)
C15 0.034(2) 0.037(2) 0.031(2) 0.005(2) -0.009(2) 0.003(2)
C16 0.030(2) 0.030(2) 0.039(2) 0.001(2) -0.005(2) -0.000(2)
C17 0.029(2) 0.044(2) 0.039(2) 0.008(2) 0.001(2) -0.001(2)
C18 0.038(2) 0.030(2) 0.042(2) 0.008(2) -0.003(2) -0.009(2)
C19 0.039(2) 0.045(2) 0.038(2) 0.007(2) -0.004(2) -0.019(2)
C20 0.033(2) 0.052(3) 0.020(2) 0.004(2) -0.001(1) -0.011(2)
C21 0.040(2) 0.032(2) 0.028(2) -0.000(2) -0.007(2) 0.003(2)
C22 0.038(2) 0.029(2) 0.032(2) 0.002(2) -0.006(2) 0.002(2)
C23 0.030(2) 0.048(3) 0.032(2) 0.010(2) -0.004(2) -0.001(2)
C24 0.041(2) 0.039(2) 0.031(2) 0.010(2) -0.002(2) -0.000(2)

loop_
_atom_type_symbol
_atom_type_description
_atom_type_scat_dispersion_real
_atom_type_scat_dispersion_imag
_atom_type_scat_source
C C 0.006 0.003
;
International Tables for Crystallography
(1992, Vol. C, Tables 4.2.6.8 and 6.1.1.4)
;
H H 0.000 0.000
;
International Tables for Crystallography
(1992, Vol. C, Table 6.1.1.4)
;
K K 0.226 0.306
;
International Tables for Crystallography
(1992, Vol. C, Tables 4.2.6.8 and 6.1.1.4)
;
F F 0.026 0.016
;
International Tables for Crystallography
(1992, Vol. C, Tables 4.2.6.8 and 6.1.1.4)
;
O O 0.017 0.010
;
International Tables for Crystallography
(1992, Vol. C, Tables 4.2.6.8 and 6.1.1.4)
;
N N 0.011 0.006
;
International Tables for Crystallography
(1992, Vol. C, Tables 4.2.6.8 and 6.1.1.4)
;
Si Si 0.102 0.094
;
International Tables for Crystallography
(1992, Vol. C, Tables 4.2.6.8 and 6.1.1.4)
;

loop_
_geom_angle_atom_site_label_1
_geom_angle_atom_site_label_2
_geom_angle_atom_site_label_3
_geom_angle
_geom_angle_publ_flag
F1 Si1 F2 168.39(13) yes
F1 Si1 F3 97.13(13) yes
F2 Si1 F3 94.16(13) yes
F1 Si1 F4 88.89(12) yes
F2 Si1 F4 87.24(12) yes
F3 Si1 F4 95.82(13) yes
F1 Si1 N2 84.44(12) yes
F2 Si1 N2 84.49(12) yes
F3 Si1 N2 175.94(13) yes
F4 Si1 N2 87.95(12) yes
F1 Si1 C1 90.70(14) yes
F2 Si1 C1 90.12(14) yes
F3 Si1 C1 99.60(15) yes
F4 Si1 C1 164.51(16) yes
N2 Si1 C1 76.60(14) yes
C14 O1 C15 112.3(3) yes
C14 O1 H10 27.06(17) no
C15 O1 H10 92.1(2) no
C14 O1 H11 27.06(16) no
C15 O1 H11 103.7(2) no
H10 O1 H11 46.48(6) no
C14 O1 H12 100.5(2) no
C15 O1 H12 26.89(17) no
H10 O1 H12 74.85(9) no
H11 O1 H12 104.50(11) no
C14 O1 H13 94.7(2) no
C15 O1 H13 26.92(17) no
H10 O1 H13 83.31(9) no
H11 O1 H13 79.3(1) no
H12 O1 H13 46.22(6) no
C16 O2 C17 112.3(3) yes
C16 O2 H14 27.01(17) no
C17 O2 H14 93.2(2) no
C16 O2 H15 27.06(17) no
C17 O2 H15 102.3(2) no
H14 O2 H15 46.45(6) no
C16 O2 H16 93.1(2) no
C17 O2 H16 27.2(2) no
H14 O2 H16 82.85(11) no
H15 O2 H16 76.9(1) no
C16 O2 H17 102.1(2) no
C17 O2 H17 27.42(18) no
H14 O2 H17 76.8(1) no
H15 O2 H17 104.93(13) no
H16 O2 H17 46.91(6) no
C18 O3 C19 113.2(3) yes
C18 O3 H18 27.21(18) no
C19 O3 H18 93.6(2) no
C18 O3 H19 26.63(19) no
C19 O3 H19 103.6(3) no
H18 O3 H19 46.29(7) no
C18 O3 H20 97.1(2) no
C19 O3 H20 27.65(18) no
H18 O3 H20 72.2(1) no
H19 O3 H20 99.59(14) no
C18 O3 H21 98.9(2) no
C19 O3 H21 27.0(2) no
H18 O3 H21 89.39(12) no
H19 O3 H21 81.50(12) no
H20 O3 H21 47.00(7) no
C20 O4 C21 111.5(3) yes
C20 O4 H22 26.79(19) no
C21 O4 H22 95.2(2) no
C20 O4 H23 27.04(17) no
C21 O4 H23 98.3(2) no
H22 O4 H23 46.25(6) no
C20 O4 H24 97.3(2) no
C21 O4 H24 27.02(18) no
H22 O4 H24 74.6(1) no
H23 O4 H24 95.80(12) no
C20 O4 H25 95.9(2) no
C21 O4 H25 27.26(17) no
H22 O4 H25 90.30(11) no
H23 O4 H25 75.72(9) no
H24 O4 H25 46.63(6) no
C22 O5 C23 111.2(3) yes
C22 O5 H26 27.21(17) no
C23 O5 H26 97.9(2) no
C22 O5 H27 27.14(17) no
C23 O5 H27 94.7(2) no
H26 O5 H27 46.65(6) no
C22 O5 H28 97.3(2) no
C23 O5 H28 27.3(2) no
H26 O5 H28 76.5(1) no
H27 O5 H28 92.03(12) no
C22 O5 H29 95.2(2) no
C23 O5 H29 27.13(17) no
H26 O5 H29 93.20(12) no
H27 O5 H29 72.5(1) no
H28 O5 H29 46.65(6) no
C13 O6 C24 112.4(3) yes
C13 O6 H30 95.0(2) no
C24 O6 H30 27.28(18) no
C13 O6 H31 100.0(2) no
C24 O6 H31 27.0(2) no
H30 O6 H31 46.67(6) no
C13 O6 H32 26.88(16) no
C24 O6 H32 100.6(2) no
H30 O6 H32 76.57(9) no
H31 O6 H32 100.37(11) no
C13 O6 H33 26.98(17) no
C24 O6 H33 94.7(2) no
H30 O6 H33 87.3(1) no
H31 O6 H33 75.91(9) no
H32 O6 H33 46.25(6) no
N2 N1 C2 112.3(3) yes
N2 N1 C7 35.65(18) yes
C2 N1 C7 147.9(3) yes
Si1 N2 N1 114.2(2) yes
Si1 N2 C2 78.15(14) yes
N1 N2 C2 36.10(19) yes
Si1 N2 C7 132.5(2) yes
N1 N2 C7 113.2(3) yes
C2 N2 C7 149.3(3) yes
Si1 C1 C2 117.6(3) yes
Si1 C1 C6 127.3(3) yes
C2 C1 C6 115.2(4) yes
Si1 C1 H1 103.35(18) no
C2 C1 H1 139.1(3) no
C6 C1 H1 23.9(2) no
N1 C2 N2 31.58(17) yes
N1 C2 C1 119.2(3) yes
N2 C2 C1 87.7(2) yes
N1 C2 C3 115.5(3) yes
N2 C2 C3 147.0(3) yes
C1 C2 C3 125.3(4) yes
N1 C2 H4 92.3(2) no
N2 C2 H4 123.81(19) no
C1 C2 H4 148.5(3) no
C3 C2 H4 23.19(18) no
C2 C3 C4 116.8(4) yes
C2 C3 H3 140.7(3) no
C4 C3 H3 23.9(2) no
C2 C3 H4 121.5(4) no
C4 C3 H4 121.7(4) no
H3 C3 H4 97.8(3) no
C3 C4 C5 120.3(4) yes
C3 C4 H2 144.6(3) no
C5 C4 H2 24.25(19) no
C3 C4 H3 119.5(5) no
C5 C4 H3 120.2(4) no
H2 C4 H3 95.9(3) no
C3 C4 H4 23.05(19) no
C5 C4 H4 143.4(3) no
H2 C4 H4 167.6(2) no
H3 C4 H4 96.4(3) no
C4 C5 C6 121.3(4) yes
C4 C5 H1 145.1(3) no
C6 C5 H1 23.78(19) no
C4 C5 H2 119.5(4) no
C6 C5 H2 119.2(5) no
H1 C5 H2 95.4(3) no
C4 C5 H3 23.98(19) no
C6 C5 H3 145.3(3) no
H1 C5 H3 169.1(2) no
H2 C5 H3 95.5(3) no
C1 C6 C5 121.0(4) yes
C1 C6 H1 119.2(4) no
C5 C6 H1 119.8(4) no
C1 C6 H2 145.0(3) no
C5 C6 H2 23.98(19) no
H1 C6 H2 95.8(3) no
N1 C7 N2 31.11(16) yes
N1 C7 C8 139.9(3) yes
N2 C7 C8 117.5(3) yes
N1 C7 C12 93.7(2) yes
N2 C7 C12 121.3(3) yes
C8 C7 C12 121.1(3) yes
N1 C7 H5 71.88(14) no
N2 C7 H5 97.9(2) no
C8 C7 H5 144.5(3) no
C12 C7 H5 23.49(17) no
N1 C7 H9 119.56(18) no
N2 C7 H9 94.2(2) no
C8 C7 H9 23.45(17) no
C12 C7 H9 144.5(3) no
H5 C7 H9 168.0(2) no
C7 C8 C9 118.1(3) yes
C7 C8 H8 142.1(3) no
C9 C8 H8 24.01(18) no
C7 C8 H9 120.8(4) no
C9 C8 H9 121.0(4) no
H8 C8 H9 97.0(3) no
C8 C9 C10 121.1(4) yes
C8 C9 H7 145.2(3) no
C10 C9 H7 24.05(18) no
C8 C9 H8 119.0(4) no
C10 C9 H8 119.9(4) no
H7 C9 H8 95.8(3) no
C8 C9 H9 23.26(18) no
C10 C9 H9 144.4(3) no
H7 C9 H9 168.4(2) no
H8 C9 H9 95.8(3) no
C9 C10 C11 120.2(4) yes
C9 C10 H6 144.0(3) no
C11 C10 H6 23.77(18) no
C9 C10 H7 119.8(4) no
C11 C10 H7 120.0(4) no
H6 C10 H7 96.2(3) no
C9 C10 H8 24.05(18) no
C11 C10 H8 144.3(3) no
H6 C10 H8 168.0(2) no
H7 C10 H8 95.8(3) no
C10 C11 C12 120.0(4) yes
C10 C11 H5 143.8(3) no
C12 C11 H5 23.77(18) no
C10 C11 H6 120.0(4) no
C12 C11 H6 120.0(4) no
H5 C11 H6 96.2(3) no
C10 C11 H7 23.76(18) no
C12 C11 H7 143.8(3) no
H5 C11 H7 167.4(2) no
H6 C11 H7 96.3(3) no
C7 C12 C11 119.4(3) yes
C7 C12 H5 120.4(4) no
C11 C12 H5 120.2(4) no
C7 C12 H6 143.2(3) no
C11 C12 H6 23.87(19) no
H5 C12 H6 96.3(3) no
O6 C13 C14 108.0(3) yes
O6 C13 H10 134.3(3) no
C14 C13 H10 26.34(16) no
O6 C13 H11 94.1(2) no
C14 C13 H11 26.46(17) no
H10 C13 H11 45.27(9) no
O6 C13 H32 109.9(3) no
C14 C13 H32 110.5(4) no
H10 C13 H32 96.3(3) no
H11 C13 H32 95.7(3) no
O6 C13 H33 109.6(3) no
C14 C13 H33 109.5(4) no
H10 C13 H33 95.1(3) no
H11 C13 H33 136.0(3) no
H32 C13 H33 109.4(4) no
O1 C14 C13 109.0(3) yes
O1 C14 H10 109.8(4) no
C13 C14 H10 109.6(3) no
O1 C14 H11 109.8(3) no
C13 C14 H11 109.2(4) no
H10 C14 H11 109.4(4) no
O1 C14 H32 135.1(3) no
C13 C14 H32 26.05(16) no
H10 C14 H32 95.7(3) no
H11 C14 H32 94.8(3) no
O1 C14 H33 94.8(2) no
C13 C14 H33 26.36(16) no
H10 C14 H33 95.2(3) no
H11 C14 H33 135.6(3) no
H32 C14 H33 45.11(9) no
O1 C15 C16 108.3(3) yes
O1 C15 H12 109.9(4) no
C16 C15 H12 110.3(4) no
O1 C15 H13 109.8(4) no
C16 C15 H13 109.2(4) no
H12 C15 H13 109.3(4) no
O1 C15 H14 134.3(3) no
C16 C15 H14 26.25(17) no
H12 C15 H14 93.3(3) no
H13 C15 H14 97.8(3) no
O1 C15 H15 91.4(2) no
C16 C15 H15 26.53(17) no
H12 C15 H15 98.7(3) no
H13 C15 H15 135.4(3) no
H14 C15 H15 45.30(9) no
O2 C16 C15 108.7(3) yes
O2 C16 H12 134.6(3) no
C15 C16 H12 26.17(18) no
O2 C16 H13 91.7(2) no
C15 C16 H13 26.51(18) no
H12 C16 H13 45.24(9) no
O2 C16 H14 109.8(3) no
C15 C16 H14 110.0(4) no
H12 C16 H14 93.1(3) no
H13 C16 H14 98.4(3) no
O2 C16 H15 109.7(4) no
C15 C16 H15 109.2(4) no
H12 C16 H15 97.8(3) no
H13 C16 H15 135.4(3) no
H14 C16 H15 109.4(4) no
O2 C17 C18 108.1(3) yes
O2 C17 H16 110.0(4) no
C18 C17 H16 110.3(4) no
O2 C17 H17 109.5(4) no
C18 C17 H17 109.6(4) no
H16 C17 H17 109.4(4) no
O2 C17 H18 134.1(3) no
C18 C17 H18 26.18(18) no
H16 C17 H18 97.5(3) no
H17 C17 H18 94.1(3) no
O2 C17 H19 92.2(2) no
C18 C17 H19 26.0(2) no
H16 C17 H19 136.1(4) no
H17 C17 H19 97.1(3) no
H18 C17 H19 45.0(1) no
O3 C18 C17 107.1(3) yes
O3 C18 H16 91.1(2) no
C17 C18 H16 26.08(19) no
O3 C18 H17 133.3(3) no
C17 C18 H17 26.31(18) no
H16 C18 H17 45.07(9) no
O3 C18 H18 109.2(4) no
C17 C18 H18 110.0(4) no
H16 C18 H18 97.3(3) no
H17 C18 H18 94.4(3) no
O3 C18 H19 110.7(4) no
C17 C18 H19 110.4(4) no
H16 C18 H19 136.3(4) no
H17 C18 H19 97.7(3) no
H18 C18 H19 109.4(4) no
O3 C19 C20 108.3(3) yes
O3 C19 H20 109.1(4) no
C20 C19 H20 109.3(4) no
O3 C19 H21 110.7(4) no
C20 C19 H21 110.0(4) no
H20 C19 H21 109.4(4) no
O3 C19 H22 92.9(3) no
C20 C19 H22 26.02(19) no
H20 C19 H22 96.0(4) no
H21 C19 H22 136.0(3) no
O3 C19 H23 134.1(3) no
C20 C19 H23 25.82(16) no
H20 C19 H23 94.7(3) no
H21 C19 H23 96.6(3) no
H22 C19 H23 44.7(1) no
O4 C20 C19 107.2(3) yes
O4 C20 H20 133.4(3) no
C19 C20 H20 26.28(19) no
O4 C20 H21 92.3(2) no
C19 C20 H21 26.0(2) no
H20 C20 H21 44.9(1) no
O4 C20 H22 110.2(4) no
C19 C20 H22 110.0(4) no
H20 C20 H22 96.6(3) no
H21 C20 H22 136.0(4) no
O4 C20 H23 109.4(4) no
C19 C20 H23 110.6(4) no
H20 C20 H23 95.6(3) no
H21 C20 H23 97.0(3) no
H22 C20 H23 109.4(4) no
O4 C21 C22 108.3(3) yes
O4 C21 H24 110.3(4) no
C22 C21 H24 109.5(4) no
O4 C21 H25 109.5(3) no
C22 C21 H25 109.8(4) no
H24 C21 H25 109.3(4) no
O4 C21 H26 90.2(2) no
C22 C21 H26 26.20(17) no
H24 C21 H26 135.1(3) no
H25 C21 H26 99.9(3) no
O4 C21 H27 133.7(3) no
C22 C21 H27 25.99(16) no
H24 C21 H27 99.6(3) no
H25 C21 H27 92.0(3) no
H26 C21 H27 44.87(9) no
O5 C22 C21 108.6(3) yes
O5 C22 H24 90.6(2) no
C21 C22 H24 26.20(17) no
O5 C22 H25 134.0(3) no
C21 C22 H25 26.07(17) no
H24 C22 H25 44.88(9) no
O5 C22 H26 109.5(3) no
C21 C22 H26 109.5(4) no
H24 C22 H26 135.0(3) no
H25 C22 H26 99.6(3) no
O5 C22 H27 109.7(4) no
C21 C22 H27 110.1(4) no
H24 C22 H27 100.0(3) no
H25 C22 H27 92.2(3) no
H26 C22 H27 109.5(4) no
O5 C23 C24 108.5(3) yes
O5 C23 H28 109.4(4) no
C24 C23 H28 109.7(4) no
O5 C23 H29 109.8(4) no
C24 C23 H29 110.1(4) no
H28 C23 H29 109.4(4) no
O5 C23 H30 134.5(3) no
C24 C23 H30 26.06(18) no
H28 C23 H30 96.5(3) no
H29 C23 H30 95.0(3) no
O5 C23 H31 93.4(3) no
C24 C23 H31 25.98(19) no
H28 C23 H31 135.6(3) no
H29 C23 H31 97.0(3) no
H30 C23 H31 44.78(9) no
O6 C24 C23 107.6(3) yes
O6 C24 H28 92.3(2) no
C23 C24 H28 26.13(19) no
O6 C24 H29 133.5(3) no
C23 C24 H29 25.97(18) no
H28 C24 H29 44.8(1) no
O6 C24 H30 109.6(4) no
C23 C24 H30 109.9(4) no
H28 C24 H30 96.7(3) no
H29 C24 H30 94.9(3) no
O6 C24 H31 110.3(4) no
C23 C24 H31 110.0(4) no
H28 C24 H31 136.1(3) no
H29 C24 H31 97.0(3) no
H30 C24 H31 109.4(4) no
C1 H1 C5 73.30(16) no
C1 H1 C6 36.8(3) no
C5 H1 C6 36.4(3) no
C4 H2 C5 36.3(3) no
C4 H2 C6 73.10(16) no
C5 H2 C6 36.8(3) no
C3 H3 C4 36.6(3) no
C3 H3 C5 72.51(16) no
C4 H3 C5 35.9(3) no
C2 H4 C3 35.3(3) no
C2 H4 C4 70.56(16) no
C3 H4 C4 35.3(3) no
C7 H5 C11 72.12(15) no
C7 H5 C12 36.1(3) no
C11 H5 C12 36.0(3) no
C10 H6 C11 36.2(3) no
C10 H6 C12 72.39(15) no
C11 H6 C12 36.2(3) no
C9 H7 C10 36.2(3) no
C9 H7 C11 72.42(16) no
C10 H7 C11 36.3(3) no
C8 H8 C9 37.0(3) no
C8 H8 C10 73.05(15) no
C9 H8 C10 36.1(3) no
C7 H9 C8 35.7(2) no
C7 H9 C9 71.42(14) no
C8 H9 C9 35.7(3) no
O1 H10 C13 73.22(12) no
O1 H10 C14 43.2(2) no
C13 H10 C14 44.0(3) no
O1 H10 H11 66.73(8) no
C13 H10 H11 67.20(11) no
C14 H10 H11 35.3(2) no
O1 H11 C13 73.34(13) no
O1 H11 C14 43.2(2) no
C13 H11 C14 44.3(3) no
O1 H11 H10 66.79(8) no
C13 H11 H10 67.53(11) no
C14 H11 H10 35.3(2) no
O1 H12 C15 43.2(3) no
O1 H12 C16 72.69(14) no
C15 H12 C16 43.6(3) no
O1 H12 H13 66.82(8) no
C15 H12 H13 35.3(2) no
C16 H12 H13 66.94(12) no
O1 H12 H14 96.94(7) no
C15 H12 H14 62.1(3) no
C16 H12 H14 24.57(12) no
H13 H12 H14 72.669 no
O1 H13 C15 43.3(3) no
O1 H13 C16 73.01(13) no
C15 H13 C16 44.3(3) no
O1 H13 H12 66.96(8) no
C15 H13 H12 35.3(2) no
C16 H13 H12 67.82(11) no
O2 H14 C15 72.95(14) no
O2 H14 C16 43.2(2) no
C15 H14 C16 43.8(3) no
O2 H14 H12 97.23(8) no
C15 H14 H12 24.60(12) no
C16 H14 H12 62.3(2) no
O2 H14 H15 66.77(9) no
C15 H14 H15 67.08(11) no
C16 H14 H15 35.3(2) no
H12 H14 H15 72.847(4) no
O2 H15 C15 73.13(14) no
O2 H15 C16 43.2(3) no
C15 H15 C16 44.3(3) no
O2 H15 H14 66.79(8) no
C15 H15 H14 67.62(11) no
C16 H15 H14 35.3(3) no
O2 H16 C17 42.7(3) no
O2 H16 C18 72.34(15) no
C17 H16 C18 43.7(3) no
O2 H16 H17 66.33(9) no
C17 H16 H17 35.3(2) no
C18 H16 H17 67.20(12) no
O2 H17 C17 43.1(3) no
O2 H17 C18 72.65(14) no
C17 H17 C18 44.1(3) no
O2 H17 H16 66.77(8) no
C17 H17 H16 35.3(3) no
C18 H17 H16 67.74(12) no
O2 H17 H18 96.48(8) no
C17 H17 H18 61.6(3) no
C18 H17 H18 24.38(12) no
H16 H17 H18 72.209(4) no
O3 H18 C17 72.32(14) no
O3 H18 C18 43.6(3) no
C17 H18 C18 43.8(3) no
O3 H18 H17 96.20(8) no
C17 H18 H17 24.36(12) no
C18 H18 H17 61.2(3) no
O3 H18 H19 67.41(9) no
C17 H18 H19 67.60(12) no
C18 H18 H19 35.3(3) no
H17 H18 H19 72.082 no
O3 H18 H20 53.33(8) no
C17 H18 H20 123.63(12) no
C18 H18 H20 94.1(3) no
H17 H18 H20 147.928 no
H19 H18 H20 100.212 no
O3 H19 C17 71.93(14) no
O3 H19 C18 42.7(3) no
C17 H19 C18 43.6(3) no
O3 H19 H18 66.30(8) no
C17 H19 H18 67.41(12) no
C18 H19 H18 35.3(2) no
O3 H20 C19 43.3(3) no
O3 H20 C20 72.98(13) no
C19 H20 C20 44.5(3) no
O3 H20 H18 54.48(8) no
C19 H20 H18 89.8(3) no
C20 H20 H18 127.4(1) no
O3 H20 H21 67.07(9) no
C19 H20 H21 35.2(3) no
C20 H20 H21 67.81(13) no
H18 H20 H21 89.244 no
O3 H21 C19 42.3(3) no
O3 H21 C20 72.47(14) no
C19 H21 C20 44.0(3) no
O3 H21 H20 65.93(9) no
C19 H21 H20 35.3(2) no
C20 H21 H20 67.30(12) no
O4 H22 C19 72.29(15) no
O4 H22 C20 43.0(2) no
C19 H22 C20 44.0(3) no
O4 H22 H23 66.56(8) no
C19 H22 H23 67.83(12) no
C20 H22 H23 35.3(2) no
O4 H23 C19 72.35(14) no
O4 H23 C20 43.5(3) no
C19 H23 C20 43.6(3) no
O4 H23 H22 67.19(9) no
C19 H23 H22 67.45(13) no
C20 H23 H22 35.3(3) no
O4 H24 C21 42.7(3) no
O4 H24 C22 72.80(14) no
C21 H24 C22 44.3(3) no
O4 H24 H25 66.38(9) no
C21 H24 H25 35.3(2) no
C22 H24 H25 67.66(11) no
O4 H25 C21 43.2(2) no
O4 H25 C22 72.91(14) no
C21 H25 C22 44.1(3) no
O4 H25 H24 66.99(9) no
C21 H25 H24 35.4(2) no
C22 H25 H24 67.46(12) no
O4 H25 H27 97.41(8) no
C21 H25 H27 63.3(3) no
C22 H25 H27 24.64(11) no
H24 H25 H27 74.432 no
O5 H26 C21 73.18(13) no
O5 H26 C22 43.3(2) no
C21 H26 C22 44.3(3) no
O5 H26 H27 66.74(8) no
C21 H26 H27 67.80(11) no
C22 H26 H27 35.3(2) no
O5 H27 C21 72.99(13) no
O5 H27 C22 43.2(3) no
C21 H27 C22 43.9(3) no
O5 H27 H25 97.49(8) no
C21 H27 H25 24.65(11) no
C22 H27 H25 63.2(2) no
O5 H27 H26 66.61(8) no
C21 H27 H26 67.33(11) no
C22 H27 H26 35.3(3) no
H25 H27 H26 74.334(4) no
O5 H28 C23 43.3(3) no
O5 H28 C24 73.12(15) no
C23 H28 C24 44.2(3) no
O5 H28 H29 66.81(8) no
C23 H28 H29 35.3(2) no
C24 H28 H29 67.77(12) no
O5 H29 C23 43.1(3) no
O5 H29 C24 72.93(14) no
C23 H29 C24 43.9(3) no
O5 H29 H28 66.55(8) no
C23 H29 H28 35.3(3) no
C24 H29 H28 67.43(13) no
O6 H30 C23 72.47(14) no
O6 H30 C24 43.1(3) no
C23 H30 C24 44.1(3) no
O6 H30 H31 66.88(8) no
C23 H30 H31 67.62(13) no
C24 H30 H31 35.3(3) no
O6 H31 C23 72.33(14) no
O6 H31 C24 42.7(3) no
C23 H31 C24 44.0(3) no
O6 H31 H30 66.45(7) no
C23 H31 H30 67.60(12) no
C24 H31 H30 35.3(3) no
O6 H32 C13 43.2(2) no
O6 H32 C14 72.55(13) no
C13 H32 C14 43.5(3) no
O6 H32 H33 66.72(8) no
C13 H32 H33 35.3(2) no
C14 H32 H33 67.04(11) no
O6 H33 C13 43.5(2) no
O6 H33 C14 72.90(14) no
C13 H33 C14 44.1(3) no
O6 H33 H32 67.02(7) no
C13 H33 H32 35.3(2) no
C14 H33 H32 67.85(11) no

loop_
_geom_bond_atom_site_label_1
_geom_bond_atom_site_label_2
_geom_bond_distance
_geom_bond_publ_flag
Si1 F1 1.672(2) yes
Si1 F2 1.687(2) yes
Si1 F3 1.647(2) yes
Si1 F4 1.661(2) yes
Si1 N2 2.260(3) yes
Si1 C1 1.909(4) yes
O1 C14 1.429(4) yes
O1 C15 1.439(5) yes
O1 H10 1.966(3) no
O1 H11 1.966(3) no
O1 H12 1.977(3) no
O1 H13 1.975(3) no
O2 C16 1.431(5) yes
O2 C17 1.410(5) yes
O2 H14 1.967(3) no
O2 H15 1.967(3) no
O2 H16 1.952(3) no
O2 H17 1.946(3) no
O3 C18 1.435(5) yes
O3 C19 1.405(5) yes
O3 H18 1.965(3) no
O3 H19 1.981(3) no
O3 H20 1.937(3) no
O3 H21 1.953(3) no
O4 C20 1.439(5) yes
O4 C21 1.420(5) yes
O4 H22 1.979(3) no
O4 H23 1.970(3) no
O4 H24 1.964(3) no
O4 H25 1.955(3) no
O5 C22 1.424(5) yes
O5 C23 1.424(5) yes
O5 H26 1.958(3) no
O5 H27 1.960(3) no
O5 H28 1.957(3) no
O5 H29 1.961(3) no
O6 C13 1.440(4) yes
O6 C24 1.418(5) yes
O6 H30 1.955(3) no
O6 H31 1.961(3) no
O6 H32 1.977(2) no
O6 H33 1.973(3) no
N1 N2 1.272(4) yes
N1 C2 1.431(5) yes
N1 C7 2.262(5) yes
N2 C2 2.247(5) yes
N2 C7 1.435(5) yes
C1 C2 1.399(5) yes
C1 C6 1.406(5) yes
C1 H1 2.047(4) no
C2 C3 1.396(5) yes
C2 H4 2.059(4) no
C3 C4 1.402(6) yes
C3 H3 2.044(4) no
C3 H4 0.951(4) no
C4 C5 1.370(7) yes
C4 H2 2.015(5) no
C4 H3 0.950(4) no
C4 H4 2.066(5) no
C5 C6 1.401(6) yes
C5 H1 2.047(5) no
C5 H2 0.950(4) no
C5 H3 2.021(5) no
C6 H1 0.951(4) no
C6 H2 2.041(4) no
C7 C8 1.393(5) yes
C7 C12 1.403(5) yes
C7 H5 2.054(4) no
C7 H9 2.050(4) no
C8 C9 1.405(5) yes
C8 H8 2.043(4) no
C8 H9 0.950(4) no
C9 C10 1.374(6) yes
C9 H7 2.021(4) no
C9 H8 0.951(4) no
C9 H9 2.062(4) no
C10 C11 1.394(6) yes
C10 H6 2.042(4) no
C10 H7 0.949(4) no
C10 H8 2.023(4) no
C11 C12 1.386(5) yes
C11 H5 2.037(4) no
C11 H6 0.951(4) no
C11 H7 2.041(4) no
C12 H5 0.950(4) no
C12 H6 2.035(4) no
C13 C14 1.489(6) yes
C13 H10 2.018(4) no
C13 H11 2.013(4) no
C13 H32 0.951(4) no
C13 H33 0.950(4) no
C14 H10 0.951(4) no
C14 H11 0.950(4) no
C14 H32 2.028(4) no
C14 H33 2.016(4) no
C15 C16 1.486(6) yes
C15 H12 0.951(4) no
C15 H13 0.950(4) no
C15 H14 2.018(4) no
C15 H15 2.010(4) no
C16 H12 2.023(4) no
C16 H13 2.010(4) no
C16 H14 0.950(4) no
C16 H15 0.951(4) no
C17 C18 1.492(6) yes
C17 H16 0.950(5) no
C17 H17 0.950(4) no
C17 H18 2.026(5) no
C17 H19 2.029(5) no
C18 H16 2.028(4) no
C18 H17 2.020(4) no
C18 H18 0.951(4) no
C18 H19 0.949(5) no
C19 C20 1.505(6) yes
C19 H20 0.951(4) no
C19 H21 0.949(5) no
C19 H22 2.036(5) no
C19 H23 2.042(5) no
C20 H20 2.028(4) no
C20 H21 2.035(5) no
C20 H22 0.951(5) no
C20 H23 0.950(4) no
C21 C22 1.504(6) yes
C21 H24 0.951(4) no
C21 H25 0.950(4) no
C21 H26 2.029(4) no
C21 H27 2.036(4) no
C22 H24 2.030(4) no
C22 H25 2.033(4) no
C22 H26 0.950(4) no
C22 H27 0.950(4) no
C23 C24 1.506(6) yes
C23 H28 0.951(5) no
C23 H29 0.950(4) no
C23 H30 2.036(4) no
C23 H31 2.036(5) no
C24 H28 2.033(5) no
C24 H29 2.038(4) no
C24 H30 0.951(4) no
C24 H31 0.950(5) no
H10 H11 1.551 no
H12 H13 1.55121(6) no
H12 H14 2.28054(6) no
H14 H15 1.551 no
H16 H17 1.55139(6) no
H17 H18 2.29784(7) no
H18 H19 1.551 no
H18 H20 2.29875(5) no
H20 H21 1.551 no
H22 H23 1.551 no
H24 H25 1.551 no
H25 H27 2.27656(6) no
H26 H27 1.55132(7) no
H28 H29 1.55130(6) no
H30 H31 1.551 no
H32 H33 1.551 no

loop_
_geom_contact_atom_site_label_1
_geom_contact_atom_site_label_2
_geom_contact_site_symmetry_2
_geom_contact_distance
_geom_contact_publ_flag
K1 Si1 . 3.4213(12) yes
K1 F2 . 2.745(2) yes
K1 F3 . 3.028(3) yes
K1 F4 . 2.799(2) yes
K1 O1 . 2.922(3) yes
K1 O2 . 2.879(3) yes
K1 O3 . 2.917(3) yes
K1 O4 . 2.925(3) yes
K1 O5 . 2.958(3) yes
K1 O6 . 2.877(3) yes
K1 C14 . 3.570(4) yes
K1 C18 . 3.576(4) yes
K1 H11 . 3.4138(7) no
K1 H19 . 3.4559(8) no
K1 H26 . 3.5811(8) no
K1 H29 2_446 3.3404(8) no
Si1 F1 . 1.672(2) yes
Si1 F2 . 1.687(2) yes
Si1 F3 . 1.647(2) yes
Si1 F4 . 1.661(2) yes
Si1 N1 . 3.014(3) yes
Si1 N2 . 2.260(3) yes
Si1 C1 . 1.909(4) yes
Si1 C2 . 2.841(4) yes
Si1 C6 . 2.979(4) yes
Si1 C7 . 3.399(4) yes
Si1 H1 . 3.104(1) no
Si1 H8 3_655 3.555(1) no
Si1 H9 . 3.317(1) no
F1 F2 . 3.341(3) yes
F1 F3 . 2.489(3) yes
F1 F4 . 2.334(3) yes
F1 N1 . 3.322(4) yes
F1 N2 . 2.678(4) yes
F1 C1 . 2.553(4) yes
F1 C2 . 3.252(4) yes
F1 C6 . 3.478(5) yes
F1 C9 3_655 3.359(5) yes
F1 C13 3_655 3.440(5) yes
F1 C20 4_554 3.477(5) yes
F1 C24 3_655 3.338(5) yes
F1 H8 3_655 2.432(2) no
F1 H20 4_554 3.401(2) no
F1 H22 4_554 2.737(2) no
F1 H30 3_655 2.496(2) no
F1 H31 3_655 3.520(2) no
F1 H32 3_655 2.780(2) no
F1 H33 3_655 3.404(2) no
F2 F3 . 2.441(3) yes
F2 F4 . 2.310(3) yes
F2 N1 . 3.348(4) yes
F2 N2 . 2.687(4) yes
F2 C1 . 2.550(4) yes
F2 C2 . 3.239(4) yes
F2 C6 . 3.490(5) yes
F2 H6 4_655 3.531(2) no
F2 H9 . 3.014(2) no
F2 H14 1_655 2.689(2) no
F2 H17 1_655 3.168(2) no
F2 H26 . 3.128(2) no
F2 H28 . 3.102(2) no
F3 F4 . 2.455(3) yes
F3 C1 . 2.721(5) yes
F3 C6 . 3.077(5) yes
F3 H1 . 2.683(3) no
F3 H2 2_456 2.977(2) no
F3 H7 3_655 3.159(3) no
F3 H8 3_655 3.378(3) no
F3 H19 . 3.271(2) no
F4 O6 . 3.350(3) yes
F4 N2 . 2.756(4) yes
F4 C1 . 3.537(4) yes
F4 C7 . 3.227(4) yes
F4 C8 . 3.016(4) yes
F4 C14 . 3.312(5) yes
F4 C19 4_554 3.536(5) yes
F4 H9 . 2.406(2) no
F4 H11 . 2.494(2) no
F4 H20 4_554 2.732(2) no
F4 H22 4_554 3.453(2) no
F4 H23 4_554 3.370(2) no
O1 O2 . 2.827(4) yes
O1 O6 . 2.747(4) yes
O1 C13 . 2.377(5) yes
O1 C14 . 1.429(4) yes
O1 C15 . 1.439(5) yes
O1 C16 . 2.371(5) yes
O1 C21 2_446 3.325(5) yes
O1 C22 2_446 3.284(5) yes
O1 H10 . 1.966(3) no
O1 H11 . 1.966(3) no
O1 H12 . 1.977(3) no
O1 H13 . 1.975(3) no
O1 H14 . 3.194(3) no
O1 H15 . 2.500(3) no
O1 H24 2_446 2.943(3) no
O1 H25 2_446 3.272(3) no
O1 H27 2_446 2.612(3) no
O1 H32 . 3.203(3) no
O1 H33 . 2.567(3) no
O2 O3 . 2.776(4) yes
O2 C15 . 2.370(5) yes
O2 C16 . 1.431(5) yes
O2 C17 . 1.410(5) yes
O2 C18 . 2.350(5) yes
O2 H12 . 3.194(3) no
O2 H13 . 2.501(3) no
O2 H14 . 1.967(3) no
O2 H15 . 1.967(3) no
O2 H16 . 1.952(3) no
O2 H17 . 1.946(3) no
O2 H18 . 3.174(3) no
O2 H19 . 2.515(3) no
O3 O4 . 2.767(4) yes
O3 C17 . 2.355(5) yes
O3 C18 . 1.435(5) yes
O3 C19 . 1.405(5) yes
O3 C20 . 2.359(5) yes
O3 H16 . 2.508(3) no
O3 H17 . 3.181(3) no
O3 H18 . 1.965(3) no
O3 H19 . 1.981(3) no
O3 H20 . 1.937(3) no
O3 H21 . 1.953(3) no
O3 H22 . 2.531(3) no
O3 H23 . 3.183(3) no
O3 H29 2_446 3.356(3) no
O3 H30 2_446 3.576(3) no
O3 H31 2_446 3.346(3) no
O4 O5 . 2.872(4) yes
O4 C19 . 2.369(5) yes
O4 C20 . 1.439(5) yes
O4 C21 . 1.420(5) yes
O4 C22 . 2.371(5) yes
O4 H5 4_655 2.908(3) no
O4 H20 . 3.193(3) no
O4 H21 . 2.540(3) no
O4 H22 . 1.979(3) no
O4 H23 . 1.970(3) no
O4 H24 . 1.964(3) no
O4 H25 . 1.955(3) no
O4 H26 . 2.480(3) no
O4 H27 . 3.187(3) no
O4 H29 2_446 3.406(3) no
O5 O6 . 2.773(3) yes
O5 C21 . 2.377(5) yes
O5 C22 . 1.424(5) yes
O5 C23 . 1.424(5) yes
O5 C24 . 2.378(5) yes
O5 H15 2_546 2.928(3) no
O5 H24 . 2.493(3) no
O5 H25 . 3.192(3) no
O5 H26 . 1.958(3) no
O5 H27 . 1.960(3) no
O5 H28 . 1.957(3) no
O5 H29 . 1.961(3) no
O5 H29 2_446 3.381(3) no
O5 H30 . 3.200(3) no
O5 H31 . 2.554(3) no
O6 C8 . 3.367(5) yes
O6 C13 . 1.440(4) yes
O6 C14 . 2.370(5) yes
O6 C23 . 2.360(5) yes
O6 C24 . 1.418(5) yes
O6 H8 . 3.389(3) no
O6 H9 . 2.529(3) no
O6 H10 . 3.195(3) no
O6 H11 . 2.557(3) no
O6 H27 2_446 2.915(3) no
O6 H28 . 2.524(3) no
O6 H29 . 3.185(3) no
O6 H30 . 1.955(3) no
O6 H31 . 1.961(3) no
O6 H32 . 1.977(2) no
O6 H33 . 1.973(3) no
N1 N2 . 1.272(4) yes
N1 C1 . 2.441(5) yes
N1 C2 . 1.431(5) yes
N1 C3 . 2.391(5) yes
N1 C7 . 2.262(5) yes
N1 C8 . 3.447(5) yes
N1 C12 . 2.738(5) yes
N1 C15 1_655 3.428(5) yes
N1 C16 1_655 3.403(5) yes
N1 H4 . 2.554(3) no
N1 H5 . 2.539(3) no
N1 H12 1_655 3.597(3) no
N1 H13 1_655 2.849(3) no
N1 H14 1_655 2.839(3) no
N1 H17 1_655 3.565(3) no
N1 H23 4_654 3.553(3) no
N1 H25 4_654 3.087(3) no
N1 H32 3_655 3.526(3) no
N1 H33 3_655 3.002(3) no
N2 C1 . 2.598(5) yes
N2 C2 . 2.247(5) yes
N2 C3 . 3.501(5) yes
N2 C7 . 1.435(5) yes
N2 C8 . 2.417(5) yes
N2 C12 . 2.473(5) yes
N2 C16 1_655 3.554(5) yes
N2 H5 . 2.662(3) no
N2 H9 . 2.586(3) no
N2 H12 1_655 3.524(3) no
N2 H13 1_655 3.334(3) no
N2 H14 1_655 2.787(3) no
N2 H33 3_655 3.531(3) no
C1 C2 . 1.399(5) yes
C1 C3 . 2.482(6) yes
C1 C4 . 2.838(6) yes
C1 C5 . 2.443(6) yes
C1 C6 . 1.406(5) yes
C1 H1 . 2.047(4) no
C1 H2 . 3.293(4) no
C1 H4 . 3.332(4) no
C1 H8 3_655 3.462(4) no
C1 H17 1_655 3.166(4) no
C1 H32 3_655 2.994(4) no
C2 C3 . 1.396(5) yes
C2 C4 . 2.383(5) yes
C2 C5 . 2.724(6) yes
C2 C6 . 2.368(6) yes
C2 C7 . 3.557(5) yes
C2 C13 3_655 3.401(5) yes
C2 H1 . 3.236(4) no
C2 H3 . 3.246(4) no
C2 H4 . 2.059(4) no
C2 H10 3_655 3.464(4) no
C2 H14 1_655 3.307(4) no
C2 H17 1_655 2.974(4) no
C2 H32 3_655 3.001(4) no
C2 H33 3_655 3.030(4) no
C3 C4 . 1.402(6) yes
C3 C5 . 2.404(6) yes
C3 C6 . 2.807(6) yes
C3 H2 . 3.260(4) no
C3 H3 . 2.044(4) no
C3 H4 . 0.951(4) no
C3 H10 3_655 2.897(4) no
C3 H17 1_655 3.147(4) no
C3 H32 3_655 3.434(4) no
C3 H33 3_655 3.343(4) no
C4 C5 . 1.370(7) yes
C4 C6 . 2.415(6) yes
C4 H1 . 3.266(5) no
C4 H1 2_556 3.062(4) no
C4 H2 . 2.015(5) no
C4 H3 . 0.950(4) no
C4 H4 . 2.066(5) no
C4 H6 3_755 3.565(4) no
C4 H7 3_755 3.369(5) no
C4 H10 3_655 2.963(4) no
C4 H17 1_655 3.460(4) no
C5 C6 . 1.401(6) yes
C5 H1 . 2.047(5) no
C5 H1 2_556 3.374(4) no
C5 H2 . 0.950(4) no
C5 H3 . 2.021(5) no
C5 H4 . 3.269(5) no
C5 H7 4_655 2.932(4) no
C5 H10 3_655 3.542(4) no
C5 H19 2_556 3.335(4) no
C5 H21 2_556 3.388(4) no
C6 H1 . 0.951(4) no
C6 H2 . 2.041(4) no
C6 H3 . 3.272(4) no
C6 H3 2_456 3.204(4) no
C6 H6 4_655 3.194(4) no
C6 H7 4_655 3.332(4) no
C6 H8 3_655 3.443(4) no
C6 H17 1_655 3.494(4) no
C6 H32 3_655 3.326(4) no
C7 C8 . 1.393(5) yes
C7 C9 . 2.400(5) yes
C7 C10 . 2.772(5) yes
C7 C11 . 2.408(5) yes
C7 C12 . 1.403(5) yes
C7 C15 1_655 3.417(5) yes
C7 H5 . 2.054(4) no
C7 H6 . 3.269(4) no
C7 H8 . 3.257(4) no
C7 H9 . 2.050(4) no
C7 H12 1_655 2.959(3) no
C7 H13 1_655 3.191(3) no
C7 H14 1_655 3.193(4) no
C7 H18 4_554 3.194(3) no
C7 H20 4_554 3.518(3) no
C8 C9 . 1.405(5) yes
C8 C10 . 2.420(5) yes
C8 C11 . 2.802(6) yes
C8 C12 . 2.434(5) yes
C8 H5 . 3.290(4) no
C8 H7 . 3.274(4) no
C8 H8 . 2.043(4) no
C8 H9 . 0.950(4) no
C8 H11 . 3.572(4) no
C8 H12 1_655 2.975(4) no
C8 H14 1_655 3.343(4) no
C8 H18 4_554 3.170(4) no
C8 H20 4_554 3.291(4) no
C8 H28 . 3.414(4) no
C8 H30 . 3.507(4) no
C8 H32 . 3.229(4) no
C9 C10 . 1.374(6) yes
C9 C11 . 2.400(6) yes
C9 C12 . 2.780(6) yes
C9 H6 . 3.256(4) no
C9 H7 . 2.021(4) no
C9 H8 . 0.951(4) no
C9 H9 . 2.062(4) no
C9 H12 1_655 3.202(4) no
C9 H18 4_554 3.035(4) no
C9 H30 . 3.375(4) no
C9 H32 . 3.036(4) no
C10 C11 . 1.394(6) yes
C10 C12 . 2.408(5) yes
C10 H2 4_654 3.399(4) no
C10 H3 3_745 3.005(4) no
C10 H5 . 3.266(4) no
C10 H6 . 2.042(4) no
C10 H7 . 0.949(4) no
C10 H8 . 2.023(4) no
C10 H9 . 3.278(4) no
C10 H12 1_655 3.423(4) no
C10 H18 4_554 2.940(4) no
C11 C12 . 1.386(5) yes
C11 C17 4_554 3.564(6) yes
C11 H3 3_745 3.060(4) no
C11 H5 . 2.037(4) no
C11 H6 . 0.951(4) no
C11 H7 . 2.041(4) no
C11 H8 . 3.258(4) no
C11 H12 1_655 3.455(4) no
C11 H16 4_554 3.425(4) no
C11 H17 4_554 3.157(4) no
C11 H18 4_554 2.940(4) no
C12 H5 . 0.950(4) no
C12 H6 . 2.035(4) no
C12 H7 . 3.264(4) no
C12 H9 . 3.294(4) no
C12 H12 1_655 3.218(4) no
C12 H13 1_655 3.201(4) no
C12 H16 4_554 3.278(4) no
C12 H18 4_554 3.091(4) no
C12 H23 4_654 3.506(4) no
C12 H25 4_654 3.358(4) no
C13 C14 . 1.489(6) yes
C13 C24 . 2.375(6) yes
C13 H8 . 3.215(4) no
C13 H9 . 3.055(4) no
C13 H10 . 2.018(4) no
C13 H11 . 2.013(4) no
C13 H25 2_446 3.255(4) no
C13 H27 2_446 3.022(4) no
C13 H30 . 2.528(4) no
C13 H31 . 2.627(4) no
C13 H32 . 0.951(4) no
C13 H33 . 0.950(4) no
C14 C15 . 2.383(6) yes
C14 H9 . 3.492(4) no
C14 H10 . 0.951(4) no
C14 H11 . 0.950(4) no
C14 H12 . 2.642(4) no
C14 H13 . 2.532(4) no
C14 H20 4_554 3.312(4) no
C14 H21 4_554 3.573(4) no
C14 H25 2_446 3.535(4) no
C14 H27 2_446 3.373(4) no
C14 H32 . 2.028(4) no
C14 H33 . 2.016(4) no
C15 C16 . 1.486(6) yes
C15 H10 . 2.478(4) no
C15 H11 . 2.698(4) no
C15 H12 . 0.951(4) no
C15 H13 . 0.950(4) no
C15 H14 . 2.018(4) no
C15 H15 . 2.010(4) no
C15 H24 2_446 3.185(4) no
C16 C17 . 2.360(6) yes
C16 H12 . 2.023(4) no
C16 H13 . 2.010(4) no
C16 H14 . 0.950(4) no
C16 H15 . 0.951(4) no
C16 H16 . 2.482(4) no
C16 H17 . 2.645(4) no
C16 H24 2_446 3.385(4) no
C16 H28 1_455 3.111(4) no
C17 C18 . 1.492(6) yes
C17 H6 4_555 3.533(4) no
C17 H14 . 2.484(4) no
C17 H15 . 2.653(5) no
C17 H16 . 0.950(5) no
C17 H17 . 0.950(4) no
C17 H18 . 2.026(5) no
C17 H19 . 2.029(5) no
C17 H31 2_446 3.508(5) no
C18 C19 . 2.370(6) yes
C18 H2 2_456 3.410(4) no
C18 H16 . 2.028(4) no
C18 H17 . 2.020(4) no
C18 H18 . 0.951(4) no
C18 H19 . 0.949(5) no
C18 H20 . 2.550(4) no
C18 H21 . 2.597(4) no
C19 C20 . 1.505(6) yes
C19 H11 4_555 3.080(4) no
C19 H18 . 2.485(4) no
C19 H19 . 2.685(5) no
C19 H20 . 0.951(4) no
C19 H21 . 0.949(5) no
C19 H22 . 2.036(5) no
C19 H23 . 2.042(5) no
C20 C21 . 2.363(6) yes
C20 H5 4_655 3.378(4) no
C20 H11 4_555 3.579(4) no
C20 H20 . 2.028(4) no
C20 H21 . 2.035(5) no
C20 H22 . 0.951(5) no
C20 H23 . 0.950(4) no
C20 H24 . 2.578(4) no
C20 H25 . 2.544(4) no
C20 H30 2_446 3.498(5) no
C21 C22 . 1.504(6) yes
C21 H5 4_655 2.952(4) no
C21 H15 2_546 3.465(4) no
C21 H22 . 2.539(4) no
C21 H23 . 2.591(4) no
C21 H24 . 0.951(4) no
C21 H25 . 0.950(4) no
C21 H26 . 2.029(4) no
C21 H27 . 2.036(4) no
C21 H29 2_446 3.570(4) no
C21 H33 2_546 3.064(4) no
C22 C23 . 2.349(6) yes
C22 H5 4_655 3.354(4) no
C22 H15 2_546 3.390(4) no
C22 H24 . 2.030(4) no
C22 H25 . 2.033(4) no
C22 H26 . 0.950(4) no
C22 H27 . 0.950(4) no
C22 H28 . 2.563(4) no
C22 H29 . 2.525(4) no
C22 H31 2_546 3.359(4) no
C22 H33 2_546 3.126(4) no
C23 C24 . 1.506(6) yes
C23 H9 . 3.409(4) no
C23 H15 1_655 3.391(5) no
C23 H24 2_546 3.548(4) no
C23 H26 . 2.574(4) no
C23 H27 . 2.516(4) no
C23 H28 . 0.951(5) no
C23 H29 . 0.950(4) no
C23 H30 . 2.036(4) no
C23 H31 . 2.036(5) no
C24 H8 . 3.449(4) no
C24 H9 . 3.154(4) no
C24 H16 2_546 3.575(5) no
C24 H22 2_546 3.341(4) no
C24 H27 2_446 3.268(5) no
C24 H28 . 2.033(5) no
C24 H29 . 2.038(4) no
C24 H30 . 0.951(4) no
C24 H31 . 0.950(5) no
C24 H32 . 2.637(4) no
C24 H33 . 2.522(4) no
H1 H2 . 2.337 no
H1 H2 2_456 3.05642(6) no
H1 H3 2_456 2.4421(1) no
H1 H6 4_655 3.02962(9) no
H1 H7 3_655 3.24009(6) no
H1 H7 4_655 3.2600(1) no
H1 H8 3_655 3.27211(11) no
H1 H19 2_556 3.45522(16) no
H2 H3 . 2.314 no
H2 H3 2_456 3.33985(6) no
H2 H7 4_655 2.53731(9) no
H2 H18 2_556 3.50531(8) no
H2 H19 2_556 2.61237(8) no
H2 H21 2_556 3.00515(11) no
H3 H4 . 2.36907(8) no
H3 H6 3_755 2.68369(9) no
H3 H7 3_755 2.56349(5) no
H3 H10 3_655 3.14073(12) no
H3 H19 1_655 3.59546(13) no
H3 H21 2_556 3.52380(12) no
H4 H7 3_755 3.26535(7) no
H4 H10 3_655 3.0509(1) no
H4 H17 1_655 3.5548(1) no
H4 H23 4_654 3.3684(1) no
H4 H25 4_654 3.16571(14) no
H4 H33 3_655 3.49910(8) no
H5 H6 . 2.33870(8) no
H5 H13 1_655 3.3063(1) no
H5 H16 4_554 3.18340(8) no
H5 H23 4_654 2.89809(6) no
H5 H25 4_654 2.42225(9) no
H5 H26 4_654 2.89866(9) no
H5 H33 3_655 3.44191(15) no
H6 H7 . 2.34323(9) no
H6 H16 4_554 3.42170(8) no
H6 H17 4_554 2.93917(6) no
H6 H18 4_554 3.41006(7) no
H6 H21 4_654 3.39967(7) no
H7 H8 . 2.31921(6) no
H7 H18 4_554 3.42498(9) no
H8 H9 . 2.35566(8) no
H8 H18 4_554 3.56192(11) no
H8 H30 . 2.7321(1) no
H8 H32 . 2.395 no
H9 H11 . 2.95512(6) no
H9 H12 1_655 3.39509(7) no
H9 H14 1_655 3.23765(7) no
H9 H20 4_554 3.26262(7) no
H9 H28 . 2.7915(1) no
H9 H30 . 3.03390(13) no
H9 H32 . 2.79925(8) no
H10 H11 . 1.551 no
H10 H12 . 2.397 no
H10 H13 . 2.61970(8) no
H10 H20 4_554 3.4161(1) no
H10 H21 4_554 3.2501(1) no
H10 H25 2_446 3.44995(12) no
H10 H32 . 2.324 no
H10 H33 . 2.30572(6) no
H11 H12 . 3.11741(6) no
H11 H13 . 2.514 no
H11 H20 4_554 2.46784(7) no
H11 H21 4_554 3.00480(11) no
H11 H23 4_554 3.11968(12) no
H11 H32 . 2.31009(9) no
H11 H33 . 2.77552(13) no
H12 H13 . 1.55121(6) no
H12 H14 . 2.28054(6) no
H12 H15 . 2.3496(1) no
H12 H24 2_446 2.85000(11) no
H12 H28 1_455 3.54684(7) no
H13 H14 . 2.34509(6) no
H13 H15 . 2.76852(9) no
H13 H23 4_554 2.82615(8) no
H14 H15 . 1.551 no
H14 H16 . 2.5931(1) no
H14 H17 . 2.43129(8) no
H14 H26 1_455 3.3912(1) no
H14 H28 1_455 2.72351(8) no
H15 H16 . 2.43608(8) no
H15 H17 . 3.10262(14) no
H15 H24 2_446 2.74228(12) no
H15 H26 1_455 3.26541(7) no
H15 H27 2_446 3.23857(9) no
H15 H28 1_455 2.67324(5) no
H15 H29 1_455 3.28253(8) no
H15 H29 2_446 3.44583(8) no
H15 H31 2_446 3.26704(14) no
H16 H17 . 1.55139(6) no
H16 H18 . 2.34702(7) no
H16 H19 . 2.79299(8) no
H16 H26 1_455 2.80618(6) no
H16 H31 2_446 2.6885(1) no
H17 H18 . 2.29784(7) no
H17 H19 . 2.344 no
H18 H19 . 1.551 no
H18 H20 . 2.29875(5) no
H18 H21 . 2.75616(6) no
H19 H20 . 2.99254(12) no
H19 H21 . 2.56860(6) no
H20 H21 . 1.551 no
H20 H22 . 2.3366(1) no
H20 H23 . 2.322 no
H21 H22 . 2.79797(12) no
H21 H23 . 2.34824(7) no
H22 H23 . 1.551 no
H22 H24 . 2.38855(6) no
H22 H25 . 2.78953(6) no
H22 H29 2_446 3.14376(9) no
H22 H30 2_446 2.60759(6) no
H22 H31 2_446 3.53281(6) no
H23 H24 . 2.91915(11) no
H23 H25 . 2.40921(6) no
H24 H25 . 1.551 no
H24 H26 . 2.78438(6) no
H24 H27 . 2.386 no
H24 H28 2_446 3.33714(7) no
H24 H29 2_446 2.98017(6) no
H24 H33 2_546 3.36556(7) no
H25 H26 . 2.38370(9) no
H25 H27 . 2.27656(6) no
H25 H33 2_546 2.402 no
H26 H27 . 1.55132(7) no
H26 H28 . 2.42303(9) no
H26 H29 . 2.84761(11) no
H26 H31 2_546 3.14310(6) no
H26 H33 2_546 3.41631(11) no
H27 H28 . 2.81862(12) no
H27 H29 . 2.31964(9) no
H27 H31 2_546 2.73802(5) no
H27 H33 2_546 2.53550(9) no
H28 H29 . 1.55130(6) no
H28 H30 . 2.34303(7) no
H28 H31 . 2.79595(8) no
H29 H30 . 2.32108(8) no
H29 H31 . 2.350 no
H30 H31 . 1.551 no
H30 H32 . 2.43602(5) no
H30 H33 . 2.71057(6) no
H31 H32 . 3.02511(11) no
H31 H33 . 2.41966(6) no
H32 H33 . 1.551 no

loop_
_geom_torsion_atom_site_label_1
_geom_torsion_atom_site_label_2
_geom_torsion_atom_site_label_3
_geom_torsion_atom_site_label_4
_geom_torsion
_geom_torsion_publ_flag
K1 Si1 F2 K1 0.00(6) yes
F1 Si1 F2 K1 -116.4(14) yes
F3 Si1 F2 K1 49.9(3) yes
F4 Si1 F2 K1 -45.7(2) yes
C1 Si1 F2 K1 149.6(3) yes
K1 Si1 F3 K1 0.00(6) yes
F1 Si1 F3 K1 133.9(2) yes
F2 Si1 F3 K1 -43.4(2) yes
F4 Si1 F3 K1 44.3(2) yes
C1 Si1 F3 K1 -134.2(3) yes
K1 Si1 F4 K1 0.00(6) yes
F1 Si1 F4 K1 -146.6(2) yes
F2 Si1 F4 K1 44.4(2) yes
F3 Si1 F4 K1 -49.5(3) yes
C1 Si1 F4 K1 124.8(16) yes
K1 Si1 C1 C2 117.4(5) yes
K1 Si1 C1 C6 -63.2(7) yes
F1 Si1 C1 C2 -84.5(5) yes
F1 Si1 C1 C6 94.8(6) yes
F2 Si1 C1 C2 83.9(5) yes
F2 Si1 C1 C6 -96.8(6) yes
F3 Si1 C1 C2 178.1(5) yes
F3 Si1 C1 C6 -2.5(7) yes
F4 Si1 C1 C2 3.8(17) yes
F4 Si1 C1 C6 -176.8(10) yes
K1 O1 C14 C13 71.9(4) yes
C15 O1 C14 C13 -164.2(5) yes
K1 O1 C15 C16 -52.5(5) yes
C14 O1 C15 C16 -171.5(5) yes
K1 O2 C16 C15 -48.2(5) yes
C17 O2 C16 C15 168.1(5) yes
K1 O2 C17 C18 25.9(5) yes
C16 O2 C17 C18 168.2(5) yes
K1 O3 C18 C17 70.8(4) yes
C19 O3 C18 C17 -165.9(5) yes
K1 O3 C19 C20 -63.5(5) yes
C18 O3 C19 C20 177.2(5) yes
K1 O4 C20 C19 -33.8(5) yes
C21 O4 C20 C19 -175.4(5) yes
K1 O4 C21 C22 38.7(5) yes
C20 O4 C21 C22 -178.3(5) yes
K1 O5 C22 C21 64.2(4) yes
C23 O5 C22 C21 -176.1(5) yes
K1 O5 C23 C24 -64.0(5) yes
C22 O5 C23 C24 177.4(5) yes
K1 O6 C13 C14 14.7(5) yes
C24 O6 C13 C14 171.3(5) yes
K1 O6 C24 C23 -30.6(5) yes
C13 O6 C24 C23 173.2(5) yes
C2 N1 N2 C7 -178.4(4) yes
N2 N1 C2 C1 -2.9(7) yes
N2 N1 C2 C3 176.9(4) yes
N1 N2 C7 C8 143.8(5) yes
N1 N2 C7 C12 -30.8(7) yes
Si1 C1 C2 N1 1.9(5) yes
Si1 C1 C2 C3 -177.8(4) yes
C6 C1 C2 N1 -177.5(5) yes
C6 C1 C2 C3 2.8(8) yes
Si1 C1 C6 C5 178.8(4) yes
C2 C1 C6 C5 -1.8(8) yes
N1 C2 C3 C4 179.1(5) yes
C1 C2 C3 C4 -1.2(8) yes
C2 C3 C4 C5 -1.4(8) yes
C3 C4 C5 C6 2.3(9) yes
C4 C5 C6 C1 -0.6(9) yes
N2 C7 C8 C9 -173.3(4) yes
C12 C7 C8 C9 1.4(8) yes
N2 C7 C12 C11 174.4(4) yes
C8 C7 C12 C11 -0.0(8) yes
C7 C8 C9 C10 -0.6(8) yes
C8 C9 C10 C11 -1.5(8) yes
C9 C10 C11 C12 2.9(8) yes
C10 C11 C12 C7 -2.1(8) yes
O6 C13 C14 O1 -58.9(5) yes
O1 C15 C16 O2 67.0(5) yes
O2 C17 C18 O3 -65.8(5) yes
O3 C19 C20 O4 63.6(5) yes
O4 C21 C22 O5 -71.3(5) yes
O5 C23 C24 O6 63.0(5) yes
